data_7011501
loop_
_publ_author_name
'Natarajan, Srinivasan'

_publ_section_title
;
 Synthesis and structure of a layered zinc phosphate--acetate,
 [C5H10NH2]2[Zn(ZnO2CCH3)(PO4)(HPO4)]
;
_journal_issue 9
_journal_name_full 'Journal of the Chemical Society, Dalton Transactions'
_journal_page_first 2088
_journal_paper_doi 10.1039/b200642c
_journal_year 2002
_chemical_formula_sum 'C12 H28 N2 O10 P2 Zn2'
_chemical_formula_weight 553.04
_chemical_name_systematic
; 
? 
;
_space_group_IT_number 2
_symmetry_space_group_name_Hall '-P 1'
_symmetry_space_group_name_H-M 'P -1'
_atom_sites_solution_hydrogens geom
_atom_sites_solution_primary direct
_atom_sites_solution_secondary difmap
_audit_creation_method SHELXL
_cell_angle_alpha 91.421(2)
_cell_angle_beta 104.988(2)
_cell_angle_gamma 110.162(2)
_cell_formula_units_Z 2
_cell_length_a 9.1374(10)
_cell_length_b 9.1963(11)
_cell_length_c 12.9915(15)
_cell_measurement_temperature 293(2)
_cell_volume 982.1(2)
_computing_structure_refinement 'SHELXL-93 (Sheldrick, 1993)'
_computing_structure_solution 'SHELXS-86 (Sheldrick, 1990)'
_diffrn_ambient_temperature 293(2)
_diffrn_radiation_monochromator graphite
_diffrn_radiation_source 'fine-focus sealed tube'
_diffrn_radiation_type MoK\a
_diffrn_radiation_wavelength 0.71073
_diffrn_reflns_av_R_equivalents 0.0422
_diffrn_reflns_av_sigmaI/netI 0.1090
_diffrn_reflns_limit_h_max 10
_diffrn_reflns_limit_h_min -10
_diffrn_reflns_limit_k_max 6
_diffrn_reflns_limit_k_min -10
_diffrn_reflns_limit_l_max 14
_diffrn_reflns_limit_l_min -14
_diffrn_reflns_number 4129
_diffrn_reflns_theta_max 23.32
_diffrn_reflns_theta_min 1.64
_exptl_absorpt_coefficient_mu 2.660
_exptl_crystal_density_diffrn 1.870
_exptl_crystal_F_000 568
_refine_diff_density_max 0.747
_refine_diff_density_min -0.695
_refine_diff_density_rms 0.198
_refine_ls_extinction_method none
_refine_ls_goodness_of_fit_all 0.933
_refine_ls_goodness_of_fit_obs 1.019
_refine_ls_matrix_type full
_refine_ls_number_parameters 254
_refine_ls_number_reflns 2767
_refine_ls_number_restraints 6
_refine_ls_restrained_S_all 0.996
_refine_ls_restrained_S_obs 1.111
_refine_ls_R_factor_all 0.0877
_refine_ls_R_factor_obs 0.0448
_refine_ls_shift/esd_max 0.001
_refine_ls_shift/esd_mean 0.000
_refine_ls_structure_factor_coef Fsqd
_refine_ls_weighting_details 'w=1/[\s^2^(Fo^2^)+(0.0370P)^2^+0.0000P] where P=(Fo^2^+2Fc^2^)/3'
_refine_ls_weighting_scheme calc
_refine_ls_wR_factor_all 0.1050
_refine_ls_wR_factor_obs 0.0902
_reflns_number_observed 1801
_reflns_number_total 2767
_reflns_observed_criterion >2sigma(I)
_cod_data_source_file b200642c.txt
_cod_data_source_block sad
_cod_depositor_comments
;
The following automatic conversions were performed:

'_refine_ls_weighting_scheme' value 'calc
w=1/[\s^2^(Fo^2^)+(0.0370P)^2^+0.0000P] where P=(Fo^2^+2Fc^2^)/3' was
changed to 'calc'. New tag '_refine_ls_weighting_details' was
created. The value of the new tag was set to
'w=1/[\s^2^(Fo^2^)+(0.0370P)^2^+0.0000P] where P=(Fo^2^+2Fc^2^)/3'.

Automatic conversion script
Id: cif_fix_values 3143 2015-03-26 13:38:13Z robertas 
;
_cod_database_code 7011501

loop_
_symmetry_equiv_pos_as_xyz
'x, y, z'
'-x, -y, -z'

loop_
_atom_site_aniso_label
_atom_site_aniso_U_11
_atom_site_aniso_U_22
_atom_site_aniso_U_33
_atom_site_aniso_U_23
_atom_site_aniso_U_13
_atom_site_aniso_U_12
Zn1 0.0159(5) 0.0179(5) 0.0362(6) 0.0040(4) 0.0086(4) 0.0078(4)
Zn2 0.0209(5) 0.0167(5) 0.0295(6) 0.0042(4) 0.0068(4) 0.0072(4)
P1 0.0142(11) 0.0175(12) 0.0294(13) 0.0037(9) 0.0060(10) 0.0058(9)
P2 0.0158(11) 0.0139(11) 0.0349(13) 0.0038(10) 0.0072(10) 0.0073(9)
O1 0.019(3) 0.017(3) 0.067(4) 0.004(3) 0.017(3) 0.015(2)
O2 0.027(3) 0.023(3) 0.036(3) 0.007(2) 0.010(3) 0.016(2)
O3 0.014(3) 0.025(3) 0.038(3) 0.003(2) 0.010(2) 0.003(2)
O4 0.013(3) 0.037(4) 0.050(3) 0.013(3) 0.003(3) 0.006(2)
O5 0.041(3) 0.023(3) 0.050(4) 0.020(3) 0.018(3) 0.016(3)
O6 0.023(3) 0.029(3) 0.033(3) 0.006(3) 0.009(2) 0.014(2)
O7 0.051(4) 0.047(4) 0.029(4) 0.005(3) -0.003(3) 0.016(3)
O8 0.021(3) 0.021(3) 0.030(3) 0.006(2) 0.007(2) 0.008(2)
O9 0.027(3) 0.044(4) 0.032(3) 0.007(3) 0.010(3) 0.011(3)
O10 0.050(4) 0.053(5) 0.058(4) 0.011(4) -0.010(3) -0.001(4)
C1 0.023(5) 0.049(7) 0.037(6) -0.005(5) 0.006(4) 0.004(5)
C2 0.044(6) 0.056(6) 0.034(5) 0.000(5) 0.001(5) 0.012(5)
N1 0.049(5) 0.040(5) 0.033(4) 0.008(4) 0.009(4) 0.020(4)
C11 0.049(7) 0.094(10) 0.087(9) 0.033(8) 0.016(7) -0.004(7)
C12 0.048(8) 0.159(14) 0.133(12) 0.082(11) -0.010(8) 0.001(9)
C13 0.055(7) 0.073(8) 0.047(6) 0.015(6) -0.007(6) 0.024(6)
C14 0.061(8) 0.129(12) 0.125(11) 0.083(10) 0.007(8) 0.023(8)
C15 0.037(6) 0.128(12) 0.080(8) 0.047(8) 0.003(6) -0.020(7)
N2 0.028(4) 0.029(4) 0.029(4) 0.010(3) 0.010(3) 0.003(3)
C21 0.033(5) 0.026(5) 0.037(5) 0.007(4) 0.008(4) 0.008(4)
C22 0.048(6) 0.048(6) 0.051(6) 0.010(5) -0.001(5) 0.031(5)
C23 0.085(8) 0.065(7) 0.041(6) 0.018(5) 0.017(6) 0.047(6)
C24 0.048(6) 0.041(6) 0.053(6) -0.002(5) 0.027(5) 0.016(5)
C25 0.022(5) 0.033(5) 0.060(6) 0.013(5) 0.008(5) 0.011(4)

loop_
_atom_site_label
_atom_site_type_symbol
_atom_site_fract_x
_atom_site_fract_y
_atom_site_fract_z
_atom_site_U_iso_or_equiv
_atom_site_thermal_displace_type
_atom_site_occupancy
_atom_site_calc_flag
_atom_site_refinement_flags
_atom_site_disorder_group
Zn1 Zn 0.24986(10) 0.52302(10) 0.51251(7) 0.0226(3) Uani 1 d . .
Zn2 Zn 0.92905(10) 0.92552(9) 0.63995(7) 0.0223(3) Uani 1 d . .
P1 P 0.6360(2) 0.6287(2) 0.6533(2) 0.0204(5) Uani 1 d . .
P2 P -0.0671(2) 0.2348(2) 0.5041(2) 0.0210(5) Uani 1 d . .
O1 O 0.2159(5) 0.7175(5) 0.5103(4) 0.0314(14) Uani 1 d . .
O2 O 0.2886(6) 0.4878(5) 0.3750(4) 0.0266(13) Uani 1 d . .
O3 O 0.0882(5) 0.3730(5) 0.5667(4) 0.0264(13) Uani 1 d . .
O4 O 0.4540(5) 0.5580(6) 0.6207(4) 0.0354(14) Uani 1 d . .
O5 O 0.9087(6) 1.0942(6) 0.5643(4) 0.0356(14) Uani 1 d . .
O6 O 1.0518(5) 0.8038(5) 0.6075(4) 0.0268(13) Uani 1 d . .
O7 O 1.0444(7) 1.0245(7) 0.7888(4) 0.046(2) Uani 1 d . .
O8 O 0.6993(5) 0.7820(5) 0.6073(4) 0.0238(12) Uani 1 d . .
O9 O 0.6868(6) 0.6614(6) 0.7797(4) 0.0345(14) Uani 1 d . .
H30 H 0.7862 0.7005 0.8027 0.052 Uiso 1 calc R .
O10 O 1.0031(7) 0.8042(8) 0.8641(5) 0.064(2) Uani 1 d . .
C1 C 1.0688(10) 0.9482(12) 0.8661(7) 0.040(2) Uani 1 d . .
C2 C 1.1907(10) 1.0363(10) 0.9706(6) 0.048(3) Uani 1 d . .
H25 H 1.1829 1.1366 0.9821 0.072 Uiso 1 calc R .
H26 H 1.2985 1.0501 0.9675 0.072 Uiso 1 calc R .
H27 H 1.1684 0.9782 1.0287 0.072 Uiso 1 calc R .
N1 N 0.1048(7) 0.5643(8) 0.7439(5) 0.040(2) Uani 1 d D .
H2 H 0.0566 0.6306 0.7160 0.048 Uiso 1 calc R .
H1 H 0.1024 0.5022 0.6884 0.048 Uiso 1 calc R .
C11 C 0.2749(10) 0.6565(13) 0.7987(8) 0.085(4) Uani 1 d D .
H3 H 0.3350 0.6751 0.7458 0.103 Uiso 1 calc R .
H4 H 0.2811 0.7572 0.8280 0.103 Uiso 1 calc R .
C12 C 0.3547(12) 0.5891(16) 0.8842(10) 0.129(6) Uani 1 d D .
H5 H 0.4456 0.6736 0.9318 0.155 Uiso 1 calc R .
H6 H 0.3997 0.5238 0.8527 0.155 Uiso 1 calc R .
C13 C 0.2566(10) 0.4933(11) 0.9517(7) 0.062(3) Uani 1 d D .
H7 H 0.2546 0.5626 1.0084 0.075 Uiso 1 calc R .
H8 H 0.3099 0.4247 0.9854 0.075 Uiso 1 calc R .
C14 C 0.0836(11) 0.3957(14) 0.8893(10) 0.111(5) Uani 1 d D .
H9 H 0.0828 0.2987 0.8576 0.133 Uiso 1 calc R .
H10 H 0.0188 0.3694 0.9395 0.133 Uiso 1 calc R .
C15 C 0.0058(11) 0.4669(14) 0.8051(8) 0.098(5) Uani 1 d D .
H11 H -0.0410 0.5298 0.8371 0.117 Uiso 1 calc R .
H12 H -0.0836 0.3842 0.7551 0.117 Uiso 1 calc R .
N2 N 0.5193(7) 0.8100(7) 0.3962(5) 0.030(2) Uani 1 d . .
H13 H 0.4365 0.7171 0.3810 0.036 Uiso 1 calc R .
H14 H 0.5681 0.8254 0.4674 0.036 Uiso 1 calc R .
C21 C 0.4538(9) 0.9354(9) 0.3670(6) 0.033(2) Uani 1 d . .
H15 H 0.5411 1.0365 0.3901 0.040 Uiso 1 calc R .
H16 H 0.3729 0.9305 0.4040 0.040 Uiso 1 calc R .
C22 C 0.3771(10) 0.9187(10) 0.2464(7) 0.048(3) Uani 1 d . .
H17 H 0.2782 0.8268 0.2257 0.058 Uiso 1 calc R .
H18 H 0.3478 1.0089 0.2289 0.058 Uiso 1 calc R .
C23 C 0.4908(12) 0.9047(11) 0.1826(7) 0.058(3) Uani 1 d . .
H19 H 0.5808 1.0035 0.1934 0.070 Uiso 1 calc R .
H20 H 0.4327 0.8812 0.1067 0.070 Uiso 1 calc R .
C24 C 0.5569(10) 0.7756(10) 0.2178(7) 0.045(2) Uani 1 d . .
H21 H 0.4684 0.6750 0.2003 0.054 Uiso 1 calc R .
H22 H 0.6345 0.7732 0.1796 0.054 Uiso 1 calc R .
C25 C 0.6385(9) 0.8063(10) 0.3373(7) 0.039(2) Uani 1 d . .
H23 H 0.6803 0.7248 0.3594 0.046 Uiso 1 calc R .
H24 H 0.7293 0.9054 0.3544 0.046 Uiso 1 calc R .

loop_
_atom_type_symbol
_atom_type_description
_atom_type_scat_dispersion_real
_atom_type_scat_dispersion_imag
_atom_type_scat_source
C C 0.0033 0.0016 'International Tables Vol C Tables 4.2.6.8 and 6.1.1.4'
H H 0.0000 0.0000 'International Tables Vol C Tables 4.2.6.8 and 6.1.1.4'
N N 0.0061 0.0033 'International Tables Vol C Tables 4.2.6.8 and 6.1.1.4'
O O 0.0106 0.0060 'International Tables Vol C Tables 4.2.6.8 and 6.1.1.4'
P P 0.1023 0.0942 'International Tables Vol C Tables 4.2.6.8 and 6.1.1.4'
Zn Zn 0.2839 1.4301 'International Tables Vol C Tables 4.2.6.8 and 6.1.1.4'

loop_
_geom_angle_atom_site_label_1
_geom_angle_atom_site_label_2
_geom_angle_atom_site_label_3
_geom_angle
_geom_angle_site_symmetry_1
_geom_angle_site_symmetry_3
_geom_angle_publ_flag
O1 Zn1 O3 109.7(2) . . ?
O1 Zn1 O4 107.1(2) . . ?
O3 Zn1 O4 104.1(2) . . ?
O1 Zn1 O2 104.8(2) . . ?
O3 Zn1 O2 124.4(2) . . ?
O4 Zn1 O2 105.7(2) . . ?
O5 Zn2 O6 122.0(2) . . ?
O5 Zn2 O7 103.7(2) . . ?
O6 Zn2 O7 104.8(2) . . ?
O5 Zn2 O8 101.9(2) . . ?
O6 Zn2 O8 107.0(2) . . ?
O7 Zn2 O8 118.4(2) . . ?
O4 P1 O8 112.5(3) . . ?
O4 P1 O2 111.7(3) . 2_666 ?
O8 P1 O2 111.2(3) . 2_666 ?
O4 P1 O9 104.8(3) . . ?
O8 P1 O9 109.4(3) . . ?
O2 P1 O9 106.9(3) 2_666 . ?
O5 P2 O1 108.5(3) 1_445 2_566 ?
O5 P2 O6 110.7(3) 1_445 2_666 ?
O1 P2 O6 108.6(3) 2_566 2_666 ?
O5 P2 O3 110.9(3) 1_445 . ?
O1 P2 O3 109.4(3) 2_566 . ?
O6 P2 O3 108.7(3) 2_666 . ?
P2 O1 Zn1 134.9(3) 2_566 . ?
P1 O2 Zn1 125.8(3) 2_666 . ?
P2 O3 Zn1 129.2(3) . . ?
P1 O4 Zn1 148.2(3) . . ?
P2 O5 Zn2 166.5(4) 1_665 . ?
P2 O6 Zn2 125.9(3) 2_666 . ?
C1 O7 Zn2 123.1(6) . . ?
P1 O8 Zn2 126.6(3) . . ?
P1 O9 H30 109.5 . . ?
O10 C1 O7 125.7(8) . . ?
O10 C1 C2 116.4(8) . . ?
O7 C1 C2 117.9(8) . . ?
C1 C2 H25 109.5 . . ?
C1 C2 H26 109.5 . . ?
H25 C2 H26 109.5 . . ?
C1 C2 H27 109.5 . . ?
H25 C2 H27 109.5 . . ?
H26 C2 H27 109.5 . . ?
C15 N1 C11 118.5(7) . . ?
C15 N1 H2 107.7 . . ?
C11 N1 H2 107.7 . . ?
C15 N1 H1 107.7 . . ?
C11 N1 H1 107.7 . . ?
H2 N1 H1 107.1 . . ?
C12 C11 N1 116.1(8) . . ?
C12 C11 H3 108.3 . . ?
N1 C11 H3 108.3 . . ?
C12 C11 H4 108.3 . . ?
N1 C11 H4 108.3 . . ?
H3 C11 H4 107.4 . . ?
C11 C12 C13 118.3(9) . . ?
C11 C12 H5 107.7 . . ?
C13 C12 H5 107.7 . . ?
C11 C12 H6 107.7 . . ?
C13 C12 H6 107.7 . . ?
H5 C12 H6 107.1 . . ?
C12 C13 C14 113.7(8) . . ?
C12 C13 H7 108.8 . . ?
C14 C13 H7 108.8 . . ?
C12 C13 H8 108.8 . . ?
C14 C13 H8 108.8 . . ?
H7 C13 H8 107.7 . . ?
C15 C14 C13 115.9(9) . . ?
C15 C14 H9 108.3 . . ?
C13 C14 H9 108.3 . . ?
C15 C14 H10 108.3 . . ?
C13 C14 H10 108.3 . . ?
H9 C14 H10 107.4 . . ?
C14 C15 N1 117.8(9) . . ?
C14 C15 H11 107.9 . . ?
N1 C15 H11 107.9 . . ?
C14 C15 H12 107.9 . . ?
N1 C15 H12 107.9 . . ?
H11 C15 H12 107.2 . . ?
C21 N2 C25 112.0(6) . . ?
C21 N2 H13 109.2 . . ?
C25 N2 H13 109.2 . . ?
C21 N2 H14 109.2 . . ?
C25 N2 H14 109.2 . . ?
H13 N2 H14 107.9 . . ?
N2 C21 C22 111.1(7) . . ?
N2 C21 H15 109.4 . . ?
C22 C21 H15 109.4 . . ?
N2 C21 H16 109.4 . . ?
C22 C21 H16 109.4 . . ?
H15 C21 H16 108.0 . . ?
C23 C22 C21 112.3(7) . . ?
C23 C22 H17 109.2 . . ?
C21 C22 H17 109.2 . . ?
C23 C22 H18 109.2 . . ?
C21 C22 H18 109.2 . . ?
H17 C22 H18 107.9 . . ?
C22 C23 C24 111.0(7) . . ?
C22 C23 H19 109.4 . . ?
C24 C23 H19 109.4 . . ?
C22 C23 H20 109.4 . . ?
C24 C23 H20 109.4 . . ?
H19 C23 H20 108.0 . . ?
C25 C24 C23 109.7(8) . . ?
C25 C24 H21 109.7 . . ?
C23 C24 H21 109.7 . . ?
C25 C24 H22 109.7 . . ?
C23 C24 H22 109.7 . . ?
H21 C24 H22 108.2 . . ?
N2 C25 C24 109.8(6) . . ?
N2 C25 H23 109.7 . . ?
C24 C25 H23 109.7 . . ?
N2 C25 H24 109.7 . . ?
C24 C25 H24 109.7 . . ?
H23 C25 H24 108.2 . . ?

loop_
_geom_bond_atom_site_label_1
_geom_bond_atom_site_label_2
_geom_bond_distance
_geom_bond_site_symmetry_2
_geom_bond_publ_flag
Zn1 O1 1.918(5) . ?
Zn1 O3 1.940(4) . ?
Zn1 O4 1.941(5) . ?
Zn1 O2 1.950(5) . ?
Zn2 O5 1.894(5) . ?
Zn2 O6 1.943(5) . ?
Zn2 O7 1.968(5) . ?
Zn2 O8 1.982(4) . ?
P1 O4 1.498(5) . ?
P1 O8 1.529(5) . ?
P1 O2 1.542(5) 2_666 ?
P1 O9 1.576(5) . ?
P2 O5 1.508(5) 1_445 ?
P2 O1 1.535(5) 2_566 ?
P2 O6 1.537(5) 2_666 ?
P2 O3 1.549(5) . ?
O1 P2 1.535(5) 2_566 ?
O2 P1 1.542(5) 2_666 ?
O5 P2 1.508(5) 1_665 ?
O6 P2 1.537(5) 2_666 ?
O7 C1 1.256(10) . ?
O9 H30 0.82 . ?
O10 C1 1.248(10) . ?
C1 C2 1.511(10) . ?
C2 H25 0.96 . ?
C2 H26 0.96 . ?
C2 H27 0.96 . ?
N1 C15 1.449(7) . ?
N1 C11 1.460(8) . ?
N1 H2 0.90 . ?
N1 H1 0.90 . ?
C11 C12 1.441(8) . ?
C11 H3 0.97 . ?
C11 H4 0.97 . ?
C12 C13 1.501(8) . ?
C12 H5 0.97 . ?
C12 H6 0.97 . ?
C13 C14 1.511(8) . ?
C13 H7 0.97 . ?
C13 H8 0.97 . ?
C14 C15 1.445(8) . ?
C14 H9 0.97 . ?
C14 H10 0.97 . ?
C15 H11 0.97 . ?
C15 H12 0.97 . ?
N2 C21 1.488(9) . ?
N2 C25 1.494(9) . ?
N2 H13 0.90 . ?
N2 H14 0.90 . ?
C21 C22 1.522(10) . ?
C21 H15 0.97 . ?
C21 H16 0.97 . ?
C22 C23 1.522(12) . ?
C22 H17 0.97 . ?
C22 H18 0.97 . ?
C23 C24 1.537(12) . ?
C23 H19 0.97 . ?
C23 H20 0.97 . ?
C24 C25 1.510(10) . ?
C24 H21 0.97 . ?
C24 H22 0.97 . ?
C25 H23 0.97 . ?
C25 H24 0.97 . ?
